data_8103665
loop_
_publ_author_name
'Mehmel, M.'
'Nespital, W.'

_publ_section_title
;
 Kristalloqraphische und roentgenoqraphische Untersuchungen am
 Kaliumbleichlorid
;
_journal_name_full
;
Zeitschrift fuer Kristallographie, Kristallgeometrie, Kristallphysik, 
Kristallchemie (-144,1977)
;
_journal_page_first 345
_journal_page_last 355
_journal_volume 88
_journal_year 1934
_chemical_formula_sum 'K3 Pb2'
_chemical_name_systematic '(K Pb Cl3)3 H2 O'
_space_group_IT_number 2
_symmetry_space_group_name_Hall '-P 1'
_symmetry_space_group_name_H-M 'P -1'
_cell_angle_alpha 90
_cell_angle_beta 113
_cell_angle_gamma 90
_cell_formula_units_Z 4
_cell_length_a 14.35
_cell_length_b 9.05
_cell_length_c 14.5
_cell_volume 1733.383
_citation_journal_id_ASTM ZEKGAX
_cod_data_source_file Mehmel_ZEKGAX_1934_1768.cif
_cod_data_source_block K3Pb2
_cod_database_code 8103665

loop_
_symmetry_equiv_pos_as_xyz
x,y,z
-x,-y,-z

loop_
_atom_site_label
_atom_site_type_symbol
_atom_site_fract_x
_atom_site_fract_y
_atom_site_fract_z
_atom_site_occupancy
_atom_site_U_iso_or_equiv
Pb2 Pb+2 0.25 0.75 0 1 0.0
K1 K+1 0 0 0 1 0.0
Pb4 Pb+2 0.25 0.75 0.5 1 0.0
K7 K+1 0.25 0.5 0.25 1 0.0
Pb1 Pb+2 0.25 0.25 0 1 0.0
K4 K+1 0.5 0 0.5 1 0.0
Pb3 Pb+2 0.25 0.25 0.5 1 0.0
K2 K+1 0.5 0.5 0 1 0.0
K3 K+1 0 0.5 0.5 1 0.0
K6 K+1 0.25 0 0.75 1 0.0
K8 K+1 0.25 0.5 0.75 1 0.0
K5 K+1 0.25 0 0.25 1 0.0
